data_4130227
loop_
_publ_author_name
'Dale, Edward J.'
'Ferris, Daniel P.'
'Vermeulen, Nicolaas A.'
'Henkelis, James J.'
'Popovs, Ilja'
'Jur\'i\<cek, Michal'
'Barnes, Jonathan C.'
'Schneebeli, Severin T.'
'Stoddart, J. Fraser'

_publ_section_title
;
 Cooperative Reactivity in an Extended-Viologen-Based Cyclophane.
;
_journal_issue 11
_journal_name_full 'Journal of the American Chemical Society'
_journal_page_first 3667
_journal_page_last 3670
_journal_paper_doi 10.1021/jacs.6b01368
_journal_volume 138
_journal_year 2016
_chemical_formula_moiety 'C56 H40 N4, C17 H14 O, 4(F6 P), 2(C2 H3 N)'
_chemical_formula_sum 'C77 H60 F24 N6 O P4'
_chemical_formula_weight 1665.19
_space_group_crystal_system triclinic
_space_group_IT_number 2
_space_group_name_Hall '-P 1'
_space_group_name_H-M_alt 'P -1'
_atom_sites_solution_hydrogens geom
_audit_creation_date 2013-04-16
_audit_creation_method
;
  Olex2 1.2
  (compiled Apr  9 2013 14:10:59, GUI svn.r4458)
;
_cell_angle_alpha 82.419(4)
_cell_angle_beta 82.604(4)
_cell_angle_gamma 63.647(3)
_cell_formula_units_Z 1
_cell_length_a 10.5028(7)
_cell_length_b 11.0221(7)
_cell_length_c 21.9016(15)
_cell_measurement_reflns_used 9793
_cell_measurement_temperature 100(2)
_cell_measurement_theta_max 30.03
_cell_measurement_theta_min 2.20
_cell_volume 2245.0(3)
_computing_cell_refinement 'SAINT V7.23A (Bruker, 2005)'
_computing_data_collection 'APEX2 V2.1-4 (Bruker, 2007)'
_computing_data_reduction 'Bruker SAINT'
_computing_molecular_graphics
;
O. V. Dolomanov, L. J. Bourhis, R. J. Gildea, J. A. K. Howard and H. Puschmann,
OLEX2: a complete structure solution, refinement and analysis program.
J. Appl. Cryst. (2009). 42, 339-341.
;
_computing_publication_material
;
O. V. Dolomanov, L. J. Bourhis, R. J. Gildea, J. A. K. Howard and H. Puschmann,
OLEX2: a complete structure solution, refinement and analysis program.
J. Appl. Cryst. (2009). 42, 339-341.
;
_computing_structure_refinement
;
SHELXL, G.M. Sheldrick, Acta Cryst.
(2008). A64, 112-122
;
_diffrn_ambient_temperature 99.99
_diffrn_detector_area_resol_mean 8
_diffrn_measured_fraction_theta_full 0.998
_diffrn_measured_fraction_theta_max 0.992
_diffrn_measurement_device_type 'Bruker Kappa APEX CCD area detector'
_diffrn_measurement_method '\w and \f scans'
_diffrn_radiation_monochromator graphite
_diffrn_radiation_type MoK\a
_diffrn_radiation_wavelength 0.71073
_diffrn_reflns_av_R_equivalents 0.0630
_diffrn_reflns_av_unetI/netI 0.0731
_diffrn_reflns_Laue_measured_fraction_full 0.998
_diffrn_reflns_Laue_measured_fraction_max 0.992
_diffrn_reflns_limit_h_max 13
_diffrn_reflns_limit_h_min -14
_diffrn_reflns_limit_k_max 13
_diffrn_reflns_limit_k_min -15
_diffrn_reflns_limit_l_max 30
_diffrn_reflns_limit_l_min -30
_diffrn_reflns_number 69738
_diffrn_reflns_point_group_measured_fraction_full 0.998
_diffrn_reflns_point_group_measured_fraction_max 0.992
_diffrn_reflns_theta_full 25.242
_diffrn_reflns_theta_max 30.12
_diffrn_reflns_theta_min 0.94
_diffrn_source 'sealed tube'
_diffrn_standards_number 0
_exptl_absorpt_coefficient_mu 0.176
_exptl_absorpt_correction_T_max 0.7460
_exptl_absorpt_correction_T_min 0.7078
_exptl_absorpt_correction_type multi-scan
_exptl_absorpt_process_details
;
SADABS-2008/1 (Bruker,2008) was used for absorption correction.
wR2(int) was 0.0690 before and 0.0583 after correction.
The Ratio of minimum to maximum transmission is 0.9488.
The \l/2 correction factor is 0.0015.
;
_exptl_crystal_colour yellow
_exptl_crystal_colour_primary yellow
_exptl_crystal_density_diffrn 1.232
_exptl_crystal_description tabular
_exptl_crystal_F_000 848
_exptl_crystal_size_max 0.255
_exptl_crystal_size_mid 0.18
_exptl_crystal_size_min 0.09
_refine_diff_density_max 0.647
_refine_diff_density_min -0.505
_refine_diff_density_rms 0.079
_refine_ls_extinction_method none
_refine_ls_goodness_of_fit_ref 1.074
_refine_ls_hydrogen_treatment constr
_refine_ls_matrix_type full
_refine_ls_number_parameters 679
_refine_ls_number_reflns 13113
_refine_ls_number_restraints 228
_refine_ls_restrained_S_all 1.084
_refine_ls_R_factor_all 0.1348
_refine_ls_R_factor_gt 0.0725
_refine_ls_shift/su_max 0.006
_refine_ls_shift/su_mean 0.000
_refine_ls_structure_factor_coef Fsqd
_refine_ls_weighting_details
;
 w=1/[\s^2^(Fo^2^)+(0.1152P)^2^]
 where P=(Fo^2^+2Fc^2^)/3
;
_refine_ls_weighting_scheme calc
_refine_ls_wR_factor_gt 0.1986
_refine_ls_wR_factor_ref 0.2206
_reflns_Friedel_coverage 0.000
_reflns_number_gt 7001
_reflns_number_total 13113
_reflns_threshold_expression 'I > 2\s(I)'
_cod_data_source_file ja6b01368_si_004.cif
_cod_data_source_block n2645
_cod_database_code 4130227
_olex2_refinement_description
;
1. Fixed Uiso
 At 1.2 times of:
  All C(H) groups, All C(H,H) groups
 At 1.5 times of:
  All C(H,H,H) groups
2. Rigid bond restraints
 F9, F9A, F10A, F10, F11A, F7, F11, F7A, F12, F12A, F8A, F8
 with sigma for 1-2 distances of 0.01 and sigma for 1-3 distances of 0.01
 C29, C30, C31, C32, C33, C34, C35, C36, C37, C38, C39, C41, C42, C43, C44, C45
 with sigma for 1-2 distances of 0.01 and sigma for 1-3 distances of 0.01
 F2, F2A, F6, F6A, F1, F1A, F4, F4A
 with sigma for 1-2 distances of 0.01 and sigma for 1-3 distances of 0.01
3. Uiso/Uaniso restraints and constraints
F9 \\sim F9A \\sim F10A \\sim F10 \\sim F11A \\sim F7 \\sim F11 \\sim F7A \\sim F12 \\sim F12A \\sim F8A \\sim F8: within 1.7A with sigma of 0.01 and sigma for terminal atoms of 0.02
C29 \\sim C30 \\sim C31 \\sim C32 \\sim C33 \\sim C34 \\sim C35 \\sim C36 \\sim C37 \\sim C38 \\sim C39 \\sim C41 \\sim C42 \\sim C43 \\sim C44 \\sim C45: within 1.7A with sigma of 0.01 and sigma for terminal atoms of 0.02
F2 \\sim F2A \\sim F6 \\sim F6A \\sim F1 \\sim F1A \\sim F4 \\sim F4A: within 1.7A with sigma of 0.01 and sigma for terminal atoms of 0.02
4. Others
 1*Sof(F7)=1*Sof(F8)=1*Sof(F9)=1*Sof(F10)=1*Sof(F11)=1*Sof(F12)=1-1*Sof(F7A)=1-
 1*Sof(F8A)=1-1*Sof(F9A)=1-1*Sof(F10A)=1-1*Sof(F11A)=1-1*Sof(F12A)
 1*Sof(F1)=1*Sof(F2)=1*Sof(F4)=1*Sof(F6)=1-1*Sof(F1A)=1-1*Sof(F2A)=1-1*
 Sof(F4A)=1-1*Sof(F6A)
 Fixed Sof: O1(0.5) C29(0.5) C30(0.5) H30(0.5) C31(0.5) H31(0.5) C32(0.5)
 H32(0.5) C33(0.5) H33(0.5) C34(0.5) H34(0.5) C35(0.5) H35(0.5) C36(0.5)
 H36(0.5) C37(0.5) C38(0.5) H38(0.5) C39(0.5) H39(0.5) C41(0.5) H41(0.5)
 C42(0.5) H42(0.5) C43(0.5) H43(0.5) C44(0.5) H44(0.5) C45(0.5) H45(0.5)
 C40(0.5)
5.a Secondary CH2 refined with riding coordinates:
 C1(H1A,H1B), C22(H22A,H22B)
5.b Aromatic/amide H refined with riding coordinates:
 C2(H2), C3(H3), C5(H5), C6(H6), C10(H10), C11(H11), C13(H13), C14(H14),
 C18(H18), C19(H19), C20(H20), C21(H21), C24(H24), C25(H25), C27(H27), C28(H28),
  C30(H30), C31(H31), C32(H32), C33(H33), C34(H34), C35(H35), C36(H36),
 C38(H38), C39(H39), C41(H41), C42(H42), C43(H43), C44(H44), C45(H45)
5.c Idealised Me refined as rotating group:
 C47(H47A,H47B,H47C)
;
_smtbx_masks_special_details
;
The solvent masking procedure as implemented in Olex2 was used to remove the
electronic contribution of solvent molecules from the refinement.  As the exact
solvent content is not known, only the atoms used in the refinement model are
reported in the formula here.

Total solvent accessible volume / cell = 511.6 Ang^3^ [22.8%]
Total electron count / cell = 187.3
;
_shelx_estimated_absorpt_t_max 0.984
_shelx_estimated_absorpt_t_min 0.957
_shelx_space_group_comment
;
The symmetry employed for this shelxl refinement is uniquely defined
by the following loop, which should always be used as a source of
symmetry information in preference to the above space-group names.
They are only intended as comments.
;
_shelxl_version_number 2012-9

loop_
_space_group_symop_operation_xyz
'x, y, z'
'-x, -y, -z'

loop_
_atom_site_label
_atom_site_type_symbol
_atom_site_fract_x
_atom_site_fract_y
_atom_site_fract_z
_atom_site_U_iso_or_equiv
_atom_site_adp_type
_atom_site_occupancy
_atom_site_site_symmetry_order
_atom_site_calc_flag
_atom_site_refinement_flags_posn
_atom_site_refinement_flags_adp
_atom_site_refinement_flags_occupancy
_atom_site_disorder_assembly
_atom_site_disorder_group
N1 N 1.02775(19) 0.58496(18) 0.19695(8) 0.0275(4) Uani 1 1 d . . . . .
N2 N 0.91456(19) -0.04863(18) 0.90787(8) 0.0267(4) Uani 1 1 d . . . . .
C1 C 1.0349(2) 0.6214(2) 0.12880(9) 0.0281(5) Uani 1 1 d . . . . .
H1A H 1.1165 0.6437 0.1162 0.034 Uiso 1 1 calc R U . . .
H1B H 0.9464 0.7019 0.1176 0.034 Uiso 1 1 calc R U . . .
C2 C 1.1479(3) 0.5270(3) 0.22574(11) 0.0364(5) Uani 1 1 d . . . . .
H2 H 1.2348 0.5190 0.2036 0.044 Uiso 1 1 calc R U . . .
C3 C 1.1482(3) 0.4787(3) 0.28678(11) 0.0430(6) Uani 1 1 d . . . . .
H3 H 1.2344 0.4377 0.3068 0.052 Uiso 1 1 calc R U . . .
C4 C 1.0203(3) 0.4907(2) 0.31890(11) 0.0420(6) Uani 1 1 d . . . . .
C5 C 0.8971(3) 0.5538(3) 0.28827(11) 0.0437(6) Uani 1 1 d . . . . .
H5 H 0.8081 0.5657 0.3095 0.052 Uiso 1 1 calc R U . . .
C6 C 0.9040(3) 0.5992(2) 0.22703(11) 0.0359(5) Uani 1 1 d . . . . .
H6 H 0.8194 0.6414 0.2059 0.043 Uiso 1 1 calc R U . . .
C7 C 1.0159(4) 0.4374(3) 0.38174(12) 0.0542(8) Uani 1 1 d . . . . .
C8 C 1.0101(4) 0.3929(3) 0.43463(12) 0.0562(8) Uani 1 1 d . . . . .
C9 C 1.0000(4) 0.3401(3) 0.49735(12) 0.0523(8) Uani 1 1 d . . . . .
C10 C 1.1209(4) 0.2649(3) 0.52732(14) 0.0695(10) Uani 1 1 d . . . . .
H10 H 1.2114 0.2468 0.5060 0.083 Uiso 1 1 calc R U . . .
C11 C 1.1130(4) 0.2144(3) 0.58857(14) 0.0640(9) Uani 1 1 d . . . . .
H11 H 1.1976 0.1630 0.6091 0.077 Uiso 1 1 calc R U . . .
C12 C 0.9822(3) 0.2392(3) 0.61932(11) 0.0454(7) Uani 1 1 d . . . . .
C13 C 0.8611(4) 0.3147(4) 0.58931(14) 0.0662(9) Uani 1 1 d . . . . .
H13 H 0.7703 0.3331 0.6104 0.079 Uiso 1 1 calc R U . . .
C14 C 0.8709(4) 0.3646(4) 0.52794(14) 0.0705(10) Uani 1 1 d . . . . .
H14 H 0.7865 0.4163 0.5072 0.085 Uiso 1 1 calc R U . . .
C15 C 0.9722(3) 0.1861(3) 0.68237(11) 0.0429(6) Uani 1 1 d . . . . .
C16 C 0.9616(3) 0.1419(3) 0.73453(11) 0.0394(6) Uani 1 1 d . . . . .
C17 C 0.9460(3) 0.0814(2) 0.79536(10) 0.0330(5) Uani 1 1 d . . . . .
C18 C 1.0625(3) 0.0005(3) 0.82867(11) 0.0356(5) Uani 1 1 d . . . . .
H18 H 1.1551 -0.0105 0.8126 0.043 Uiso 1 1 calc R U . . .
C19 C 1.0447(2) -0.0637(2) 0.88462(10) 0.0322(5) Uani 1 1 d . . . . .
H19 H 1.1251 -0.1194 0.9072 0.039 Uiso 1 1 calc R U . . .
C20 C 0.7992(3) 0.0325(2) 0.87737(10) 0.0316(5) Uani 1 1 d . . . . .
H20 H 0.7076 0.0434 0.8950 0.038 Uiso 1 1 calc R U . . .
C21 C 0.8110(3) 0.0994(2) 0.82178(10) 0.0334(5) Uani 1 1 d . . . . .
H21 H 0.7283 0.1577 0.8011 0.040 Uiso 1 1 calc R U . . .
C22 C 0.8979(2) -0.1301(2) 0.96621(10) 0.0294(5) Uani 1 1 d . . . . .
H22A H 0.8026 -0.0813 0.9877 0.035 Uiso 1 1 calc R U . . .
H22B H 0.9709 -0.1442 0.9942 0.035 Uiso 1 1 calc R U . . .
C23 C 0.9151(2) -0.2648(2) 0.94947(9) 0.0245(4) Uani 1 1 d . . . . .
C24 C 1.0495(2) -0.3727(2) 0.94150(9) 0.0249(4) Uani 1 1 d . . . . .
H24 H 1.1309 -0.3656 0.9519 0.030 Uiso 1 1 calc R U . . .
C25 C 1.0655(2) -0.4893(2) 0.91871(9) 0.0258(5) Uani 1 1 d . . . . .
H25 H 1.1578 -0.5619 0.9132 0.031 Uiso 1 1 calc R U . . .
C26 C 0.9475(2) -0.5017(2) 0.90369(9) 0.0236(4) Uani 1 1 d . . . . .
C27 C 0.8132(2) -0.3971(2) 0.91384(10) 0.0275(5) Uani 1 1 d . . . . .
H27 H 0.7316 -0.4058 0.9049 0.033 Uiso 1 1 calc R U . . .
C28 C 0.7973(2) -0.2795(2) 0.93704(10) 0.0272(5) Uani 1 1 d . . . . .
H28 H 0.7046 -0.2085 0.9444 0.033 Uiso 1 1 calc R U . . .
O1 O 1.2634(6) -0.1127(6) 0.5127(2) 0.0956(19) Uani 0.5 1 d . . P A -1
C29 C 1.0480(11) -0.1738(14) 0.6698(6) 0.054(2) Uani 0.5 1 d . U P A -1
C30 C 1.092(2) -0.239(2) 0.7215(11) 0.064(3) Uani 0.5 1 d . U P A -1
H30 H 1.1910 -0.2822 0.7269 0.077 Uiso 0.5 1 calc R U P A -1
C31 C 0.999(2) -0.248(2) 0.7682(8) 0.063(3) Uani 0.5 1 d . U P A -1
H31 H 1.0340 -0.3005 0.8055 0.076 Uiso 0.5 1 calc R U P A -1
C32 C 0.843(3) -0.1769(18) 0.7631(9) 0.063(3) Uani 0.5 1 d . U P A -1
H32 H 0.7764 -0.1756 0.7969 0.076 Uiso 0.5 1 calc R U P A -1
C33 C 0.8019(15) -0.1112(13) 0.7040(6) 0.058(2) Uani 0.5 1 d . U P A -1
H33 H 0.7045 -0.0701 0.6955 0.070 Uiso 0.5 1 calc R U P A -1
C34 C 0.9068(14) -0.1078(11) 0.6586(5) 0.047(2) Uani 0.5 1 d . U P A -1
H34 H 0.8801 -0.0593 0.6195 0.056 Uiso 0.5 1 calc R U P A -1
C35 C 1.0845(7) -0.1410(6) 0.6139(3) 0.0514(13) Uani 0.5 1 d . U P A -1
H35 H 1.1857 -0.1830 0.6087 0.062 Uiso 0.5 1 calc R U P A -1
C36 C 1.0361(7) -0.0704(6) 0.5593(3) 0.0487(13) Uani 0.5 1 d . U P A -1
H36 H 0.9365 -0.0277 0.5548 0.058 Uiso 0.5 1 calc R U P A -1
C37 C 1.1325(8) -0.0588(7) 0.5081(3) 0.0571(14) Uani 0.5 1 d . U P A -1
C38 C 1.0661(8) 0.0185(6) 0.4503(3) 0.0514(13) Uani 0.5 1 d . U P A -1
H38 H 0.9657 0.0572 0.4487 0.062 Uiso 0.5 1 calc R U P A -1
C39 C 1.1487(8) 0.0331(6) 0.4006(3) 0.0597(16) Uani 0.5 1 d . U P A -1
H39 H 1.2447 -0.0189 0.4105 0.072 Uiso 0.5 1 calc R U P A -1
C41 C 1.0095(11) 0.1550(11) 0.3315(4) 0.043(2) Uani 0.5 1 d . U P A -1
H41 H 0.9537 0.1428 0.3673 0.052 Uiso 0.5 1 calc R U P A -1
C42 C 0.9417(17) 0.2314(18) 0.2756(7) 0.044(2) Uani 0.5 1 d . U P A -1
H42 H 0.8413 0.2706 0.2739 0.053 Uiso 0.5 1 calc R U P A -1
C43 C 1.0321(18) 0.2445(16) 0.2240(6) 0.043(2) Uani 0.5 1 d . U P A -1
H43 H 0.9916 0.2904 0.1864 0.052 Uiso 0.5 1 calc R U P A -1
C44 C 1.171(2) 0.1948(15) 0.2268(7) 0.053(2) Uani 0.5 1 d . U P A -1
H44 H 1.2281 0.2102 0.1923 0.063 Uiso 0.5 1 calc R U P A -1
C45 C 1.2311(15) 0.1221(14) 0.2783(5) 0.060(3) Uani 0.5 1 d . U P A -1
H45 H 1.3319 0.0829 0.2782 0.072 Uiso 0.5 1 calc R U P A -1
C40 C 1.1533(11) 0.1017(11) 0.3314(5) 0.047(2) Uani 0.5 1 d . . P A -1
P1 P 1.40182(6) 0.05740(6) 0.87107(3) 0.03415(18) Uani 1 1 d . . . . .
F1 F 1.3209(13) 0.2117(10) 0.8842(7) 0.076(3) Uani 0.50(2) 1 d . U P B 1
F2 F 1.4847(15) -0.0882(10) 0.8467(7) 0.068(3) Uani 0.50(2) 1 d . U P B 1
F3 F 1.49181(15) 0.01858(15) 0.93020(7) 0.0462(4) Uani 1 1 d . . . . .
F4 F 1.2877(13) 0.0177(17) 0.9080(3) 0.065(3) Uani 0.50(2) 1 d . U P B 1
F5 F 1.31090(17) 0.09909(18) 0.81280(8) 0.0581(5) Uani 1 1 d . . . . .
F6 F 1.5182(12) 0.0939(15) 0.8269(5) 0.067(2) Uani 0.50(2) 1 d . U P B 1
P2 P 0.44404(7) 0.54642(8) 0.83316(4) 0.0529(2) Uani 1 1 d . . . . .
F1A F 1.2878(11) 0.1858(10) 0.9073(6) 0.074(2) Uani 0.50(2) 1 d . U P B 2
F2A F 1.5176(14) -0.0759(14) 0.8478(6) 0.081(4) Uani 0.50(2) 1 d . U P B 2
F4A F 1.3153(13) -0.0239(10) 0.9064(5) 0.063(2) Uani 0.50(2) 1 d . U P B 2
F6A F 1.4847(16) 0.1407(15) 0.8444(7) 0.075(3) Uani 0.50(2) 1 d . U P B 2
F7 F 0.3841(3) 0.5371(4) 0.90278(12) 0.0940(11) Uani 0.842(3) 1 d . U P C 1
F8 F 0.5016(3) 0.5622(4) 0.76292(12) 0.0895(9) Uani 0.842(3) 1 d . U P C 1
F9 F 0.5419(3) 0.6089(4) 0.8506(2) 0.1031(13) Uani 0.842(3) 1 d . U P C 1
F10 F 0.5655(3) 0.4007(3) 0.83785(17) 0.0932(10) Uani 0.842(3) 1 d . U P C 1
F11 F 0.3389(3) 0.4957(3) 0.81098(14) 0.0788(8) Uani 0.842(3) 1 d . U P C 1
F12 F 0.3188(3) 0.6966(3) 0.82571(19) 0.0941(10) Uani 0.842(3) 1 d . U P C 1
F7A F 0.4017(15) 0.4386(16) 0.8601(10) 0.097(4) Uani 0.158(3) 1 d . U P C 2
F8A F 0.493(2) 0.6389(17) 0.7977(11) 0.105(5) Uani 0.158(3) 1 d . U P C 2
F9A F 0.3412(19) 0.651(3) 0.8784(10) 0.125(6) Uani 0.158(3) 1 d . U P C 2
F10A F 0.5786(15) 0.493(2) 0.8735(6) 0.083(4) Uani 0.158(3) 1 d . U P C 2
F11A F 0.5669(16) 0.434(2) 0.7825(9) 0.092(4) Uani 0.158(3) 1 d . U P C 2
F12A F 0.3399(19) 0.601(3) 0.7900(10) 0.127(5) Uani 0.158(3) 1 d . U P C 2
N3 N 0.7899(2) 0.2292(2) 0.97242(9) 0.0403(5) Uani 1 1 d . . . . .
C46 C 0.6717(3) 0.2578(2) 0.98502(10) 0.0333(5) Uani 1 1 d . . . . .
C47 C 0.5239(3) 0.2875(3) 1.00102(15) 0.0538(8) Uani 1 1 d . . . . .
H47A H 0.4948 0.2398 0.9750 0.081 Uiso 1 1 calc R U . . .
H47B H 0.4652 0.3856 0.9944 0.081 Uiso 1 1 calc R U . . .
H47C H 0.5113 0.2572 1.0445 0.081 Uiso 1 1 calc R U . . .

loop_
_atom_site_aniso_label
_atom_site_aniso_U_11
_atom_site_aniso_U_22
_atom_site_aniso_U_33
_atom_site_aniso_U_23
_atom_site_aniso_U_13
_atom_site_aniso_U_12
N1 0.0341(10) 0.0246(9) 0.0237(9) -0.0019(7) 0.0005(8) -0.0133(8)
N2 0.0346(10) 0.0250(9) 0.0230(9) -0.0023(7) -0.0018(7) -0.0153(8)
C1 0.0332(12) 0.0266(11) 0.0241(11) 0.0039(8) 0.0016(9) -0.0152(9)
C2 0.0404(14) 0.0422(14) 0.0306(12) -0.0068(10) 0.0006(10) -0.0215(11)
C3 0.0548(16) 0.0425(15) 0.0307(13) -0.0050(11) -0.0123(12) -0.0175(12)
C4 0.0751(19) 0.0276(13) 0.0237(12) -0.0048(9) 0.0009(12) -0.0231(12)
C5 0.0542(16) 0.0424(15) 0.0325(13) -0.0048(11) 0.0148(12) -0.0235(13)
C6 0.0359(13) 0.0348(13) 0.0314(12) -0.0008(10) 0.0065(10) -0.0134(10)
C7 0.104(2) 0.0416(16) 0.0285(14) -0.0067(11) 0.0011(14) -0.0422(16)
C8 0.110(3) 0.0442(16) 0.0266(13) -0.0034(11) -0.0034(14) -0.0447(17)
C9 0.102(3) 0.0397(16) 0.0263(13) -0.0037(11) -0.0038(15) -0.0412(16)
C10 0.093(3) 0.061(2) 0.0358(16) -0.0025(14) 0.0143(17) -0.0223(19)
C11 0.079(2) 0.0531(19) 0.0382(16) 0.0062(13) 0.0035(15) -0.0141(16)
C12 0.085(2) 0.0356(14) 0.0267(12) -0.0013(10) -0.0031(13) -0.0364(14)
C13 0.086(2) 0.098(3) 0.0358(15) 0.0176(16) -0.0142(16) -0.063(2)
C14 0.101(3) 0.091(3) 0.0401(17) 0.0210(16) -0.0222(18) -0.062(2)
C15 0.0746(19) 0.0359(14) 0.0301(13) 0.0016(10) -0.0073(12) -0.0351(13)
C16 0.0584(16) 0.0356(14) 0.0350(13) 0.0012(10) -0.0072(12) -0.0302(12)
C17 0.0547(15) 0.0287(12) 0.0270(11) -0.0004(9) -0.0069(10) -0.0279(11)
C18 0.0430(14) 0.0437(14) 0.0329(12) 0.0006(10) -0.0020(10) -0.0314(12)
C19 0.0335(12) 0.0399(14) 0.0299(12) 0.0012(10) -0.0063(10) -0.0221(10)
C20 0.0363(12) 0.0272(12) 0.0322(12) -0.0039(9) -0.0031(10) -0.0143(10)
C21 0.0434(14) 0.0241(12) 0.0325(12) 0.0000(9) -0.0093(10) -0.0136(10)
C22 0.0352(12) 0.0315(12) 0.0231(11) -0.0019(9) 0.0015(9) -0.0168(10)
C23 0.0292(11) 0.0294(11) 0.0154(9) 0.0023(8) 0.0002(8) -0.0149(9)
C24 0.0239(10) 0.0318(12) 0.0190(10) 0.0040(8) -0.0032(8) -0.0135(9)
C25 0.0232(10) 0.0292(12) 0.0187(10) 0.0049(8) 0.0026(8) -0.0086(9)
C26 0.0294(11) 0.0221(10) 0.0164(9) 0.0041(7) 0.0008(8) -0.0108(8)
C27 0.0231(10) 0.0307(12) 0.0280(11) 0.0000(9) -0.0006(9) -0.0121(9)
C28 0.0228(10) 0.0271(11) 0.0278(11) 0.0004(8) -0.0007(8) -0.0084(8)
O1 0.069(3) 0.142(5) 0.078(3) 0.055(3) -0.031(3) -0.058(3)
C29 0.086(5) 0.038(4) 0.044(3) 0.002(3) -0.019(4) -0.030(4)
C30 0.091(6) 0.047(5) 0.056(5) 0.009(4) -0.017(5) -0.031(5)
C31 0.100(7) 0.041(5) 0.044(6) -0.001(4) -0.014(5) -0.026(5)
C32 0.099(6) 0.043(6) 0.054(6) 0.002(4) 0.001(5) -0.039(4)
C33 0.091(5) 0.040(4) 0.051(6) 0.001(5) -0.011(4) -0.034(4)
C34 0.083(6) 0.034(4) 0.033(4) 0.005(3) -0.019(4) -0.032(4)
C35 0.071(3) 0.051(3) 0.046(3) -0.002(2) -0.004(3) -0.039(3)
C36 0.067(4) 0.053(3) 0.034(2) 0.004(2) -0.011(2) -0.033(3)
C37 0.084(4) 0.061(3) 0.038(3) 0.010(2) -0.008(3) -0.046(3)
C38 0.076(4) 0.054(3) 0.036(3) 0.009(2) -0.010(3) -0.041(3)
C39 0.085(4) 0.049(3) 0.048(3) 0.019(3) -0.028(3) -0.032(3)
C41 0.077(7) 0.033(4) 0.018(3) 0.008(3) -0.009(5) -0.022(5)
C42 0.084(6) 0.030(4) 0.025(3) -0.001(3) -0.006(4) -0.031(4)
C43 0.098(6) 0.022(4) 0.011(3) 0.001(2) -0.005(4) -0.029(4)
C44 0.106(5) 0.020(4) 0.034(4) 0.002(3) -0.005(4) -0.029(4)
C45 0.099(7) 0.038(4) 0.037(5) 0.005(4) -0.001(4) -0.028(4)
C40 0.073(6) 0.051(4) 0.024(4) 0.001(3) -0.002(4) -0.034(5)
P1 0.0246(3) 0.0296(3) 0.0441(4) 0.0018(3) -0.0015(3) -0.0097(2)
F1 0.068(5) 0.034(3) 0.113(7) -0.017(4) -0.040(5) 0.002(3)
F2 0.092(7) 0.037(3) 0.071(4) -0.019(3) -0.012(4) -0.018(4)
F3 0.0398(8) 0.0477(9) 0.0474(9) -0.0007(7) -0.0098(7) -0.0149(7)
F4 0.051(4) 0.138(8) 0.027(3) -0.011(4) 0.014(2) -0.064(5)
F5 0.0540(10) 0.0717(12) 0.0589(10) 0.0216(8) -0.0214(8) -0.0395(9)
F6 0.052(4) 0.102(7) 0.057(4) 0.021(3) -0.012(3) -0.048(4)
P2 0.0316(4) 0.0530(5) 0.0695(5) -0.0049(4) -0.0052(3) -0.0141(3)
F1A 0.056(4) 0.029(3) 0.103(5) -0.010(3) -0.005(3) 0.014(2)
F2A 0.045(4) 0.093(7) 0.063(4) -0.048(4) -0.010(3) 0.022(4)
F4A 0.057(4) 0.054(4) 0.088(5) 0.026(3) -0.023(3) -0.038(3)
F6A 0.079(6) 0.090(6) 0.085(7) 0.051(5) -0.037(5) -0.070(6)
F7 0.0501(14) 0.139(3) 0.0564(15) -0.0017(16) 0.0006(11) -0.0115(16)
F8 0.097(2) 0.131(3) 0.0662(17) 0.0016(17) -0.0002(14) -0.076(2)
F9 0.0454(14) 0.139(3) 0.141(3) -0.084(3) 0.0031(16) -0.0372(17)
F10 0.0599(15) 0.0570(16) 0.118(3) 0.0033(16) 0.0067(16) 0.0081(12)
F11 0.0554(14) 0.087(2) 0.110(2) -0.0211(16) 0.0016(14) -0.0447(14)
F12 0.0560(15) 0.0571(17) 0.154(3) -0.0001(17) -0.0329(17) -0.0069(12)
F7A 0.057(6) 0.089(8) 0.149(10) 0.027(8) -0.012(7) -0.043(6)
F8A 0.119(10) 0.077(8) 0.129(11) 0.004(8) -0.003(9) -0.055(7)
F9A 0.082(9) 0.140(11) 0.105(10) -0.025(10) -0.008(9) -0.001(9)
F10A 0.059(7) 0.137(10) 0.071(7) 0.024(8) -0.023(6) -0.063(7)
F11A 0.083(8) 0.109(10) 0.097(9) -0.038(8) 0.002(7) -0.048(7)
F12A 0.082(8) 0.132(10) 0.159(10) 0.009(9) -0.048(8) -0.035(8)
N3 0.0437(13) 0.0491(13) 0.0367(11) -0.0093(9) 0.0038(9) -0.0280(10)
C46 0.0381(14) 0.0346(13) 0.0310(12) -0.0018(9) 0.0012(10) -0.0205(11)
C47 0.0308(14) 0.0516(18) 0.072(2) 0.0019(14) 0.0059(13) -0.0162(12)

loop_
_atom_type_symbol
_atom_type_description
_atom_type_scat_dispersion_real
_atom_type_scat_dispersion_imag
_atom_type_scat_source
C C 0.0033 0.0016 'International Tables Vol C Tables 4.2.6.8 and 6.1.1.4'
H H 0.0000 0.0000 'International Tables Vol C Tables 4.2.6.8 and 6.1.1.4'
F F 0.0171 0.0103 'International Tables Vol C Tables 4.2.6.8 and 6.1.1.4'
N N 0.0061 0.0033 'International Tables Vol C Tables 4.2.6.8 and 6.1.1.4'
O O 0.0106 0.0060 'International Tables Vol C Tables 4.2.6.8 and 6.1.1.4'
P P 0.1023 0.0942 'International Tables Vol C Tables 4.2.6.8 and 6.1.1.4'

loop_
_geom_angle_atom_site_label_1
_geom_angle_atom_site_label_2
_geom_angle_atom_site_label_3
_geom_angle
_geom_angle_site_symmetry_1
_geom_angle_site_symmetry_3
C2 N1 C1 119.32(19) . .
C6 N1 C1 119.62(19) . .
C6 N1 C2 120.8(2) . .
C19 N2 C20 120.59(19) . .
C19 N2 C22 119.97(18) . .
C20 N2 C22 119.31(18) . .
N1 C1 H1A 110.0 . .
N1 C1 H1B 110.0 . .
N1 C1 C26 108.45(16) . 2_756
H1A C1 H1B 108.4 . .
C26 C1 H1A 110.0 2_756 .
C26 C1 H1B 110.0 2_756 .
N1 C2 H2 119.4 . .
N1 C2 C3 121.2(2) . .
C3 C2 H2 119.4 . .
C2 C3 H3 120.5 . .
C2 C3 C4 119.0(2) . .
C4 C3 H3 120.5 . .
C3 C4 C7 121.1(3) . .
C5 C4 C3 118.5(2) . .
C5 C4 C7 120.3(3) . .
C4 C5 H5 120.2 . .
C6 C5 C4 119.7(2) . .
C6 C5 H5 120.2 . .
N1 C6 C5 120.8(2) . .
N1 C6 H6 119.6 . .
C5 C6 H6 119.6 . .
C8 C7 C4 179.0(4) . .
C7 C8 C9 178.6(4) . .
C10 C9 C8 119.9(3) . .
C14 C9 C8 120.8(3) . .
C14 C9 C10 119.3(3) . .
C9 C10 H10 119.6 . .
C9 C10 C11 120.7(3) . .
C11 C10 H10 119.6 . .
C10 C11 H11 120.1 . .
C12 C11 C10 119.8(3) . .
C12 C11 H11 120.1 . .
C11 C12 C15 120.5(3) . .
C13 C12 C11 119.5(3) . .
C13 C12 C15 120.0(3) . .
C12 C13 H13 120.0 . .
C12 C13 C14 120.0(3) . .
C14 C13 H13 120.0 . .
C9 C14 C13 120.7(3) . .
C9 C14 H14 119.7 . .
C13 C14 H14 119.7 . .
C16 C15 C12 178.8(3) . .
C15 C16 C17 175.5(3) . .
C18 C17 C16 121.7(2) . .
C18 C17 C21 118.1(2) . .
C21 C17 C16 120.1(2) . .
C17 C18 H18 119.9 . .
C19 C18 C17 120.1(2) . .
C19 C18 H18 119.9 . .
N2 C19 C18 120.5(2) . .
N2 C19 H19 119.8 . .
C18 C19 H19 119.8 . .
N2 C20 H20 119.4 . .
N2 C20 C21 121.2(2) . .
C21 C20 H20 119.4 . .
C17 C21 H21 120.3 . .
C20 C21 C17 119.4(2) . .
C20 C21 H21 120.3 . .
N2 C22 H22A 110.0 . .
N2 C22 H22B 110.0 . .
N2 C22 C23 108.30(16) . .
H22A C22 H22B 108.4 . .
C23 C22 H22A 110.0 . .
C23 C22 H22B 110.0 . .
C24 C23 C22 121.08(19) . .
C28 C23 C22 119.80(19) . .
C28 C23 C24 118.9(2) . .
C23 C24 H24 119.7 . .
C25 C24 C23 120.56(19) . .
C25 C24 H24 119.7 . .
C24 C25 H25 119.8 . .
C24 C25 C26 120.45(19) . .
C26 C25 H25 119.8 . .
C25 C26 C1 120.88(19) . 2_756
C27 C26 C1 119.60(19) . 2_756
C27 C26 C25 119.3(2) . .
C26 C27 H27 119.9 . .
C26 C27 C28 120.1(2) . .
C28 C27 H27 119.9 . .
C23 C28 C27 120.5(2) . .
C23 C28 H28 119.7 . .
C27 C28 H28 119.7 . .
C30 C29 C34 123.3(13) . .
C30 C29 C35 145.8(12) . .
C35 C29 C34 90.8(9) . .
C29 C30 H30 119.7 . .
C29 C30 C31 120.6(15) . .
C31 C30 H30 119.7 . .
C30 C31 H31 119.2 . .
C30 C31 C32 121.7(15) . .
C32 C31 H31 119.2 . .
C31 C32 H32 122.6 . .
C33 C32 C31 114.9(13) . .
C33 C32 H32 122.5 . .
C32 C33 H33 120.6 . .
C34 C33 C32 118.8(12) . .
C34 C33 H33 120.6 . .
C29 C34 C33 120.5(10) . .
C29 C34 H34 119.8 . .
C33 C34 H34 119.8 . .
C29 C35 H35 107.4 . .
C29 C35 C36 145.1(8) . .
C36 C35 H35 107.4 . .
C35 C36 H36 119.2 . .
C35 C36 C37 121.6(6) . .
C37 C36 H36 119.2 . .
O1 C37 C36 120.7(6) . .
O1 C37 C38 123.0(6) . .
C36 C37 C38 116.3(6) . .
C37 C38 H38 120.1 . .
C39 C38 C37 119.8(6) . .
C39 C38 H38 120.1 . .
C38 C39 H39 106.9 . .
C38 C39 C40 146.2(7) . .
C40 C39 H39 106.9 . .
C42 C41 H41 120.5 . .
C40 C41 H41 120.5 . .
C40 C41 C42 119.0(9) . .
C41 C42 H42 121.4 . .
C43 C42 C41 117.2(11) . .
C43 C42 H42 121.4 . .
C42 C43 H43 119.2 . .
C44 C43 C42 121.6(12) . .
C44 C43 H43 119.2 . .
C43 C44 H44 119.9 . .
C43 C44 C45 120.2(12) . .
C45 C44 H44 119.9 . .
C44 C45 H45 118.4 . .
C44 C45 C40 123.1(12) . .
C40 C45 H45 118.4 . .
C41 C40 C39 91.3(7) . .
C41 C40 C45 118.8(9) . .
C45 C40 C39 149.7(10) . .
F1 P1 F2 170.8(8) . .
F1 P1 F3 92.6(4) . .
F1 P1 F5 86.2(4) . .
F1 P1 F6 88.0(5) . .
F2 P1 F3 94.2(5) . .
F2 P1 F5 87.0(5) . .
F2 P1 F6 85.5(6) . .
F3 P1 F6 92.7(4) . .
F3 P1 F1A 85.5(4) . .
F3 P1 F4A 88.5(4) . .
F4 P1 F1 94.7(5) . .
F4 P1 F2 91.3(6) . .
F4 P1 F3 91.8(4) . .
F4 P1 F5 88.3(4) . .
F4 P1 F6 174.6(5) . .
F5 P1 F3 178.81(10) . .
F5 P1 F6 87.3(4) . .
F5 P1 F1A 93.4(4) . .
F5 P1 F4A 91.9(4) . .
F2A P1 F3 85.6(5) . .
F2A P1 F5 95.6(5) . .
F2A P1 F1A 170.1(7) . .
F2A P1 F4A 89.6(6) . .
F2A P1 F6A 93.9(6) . .
F4A P1 F1A 86.1(5) . .
F6A P1 F3 86.4(5) . .
F6A P1 F5 93.2(5) . .
F6A P1 F1A 89.6(5) . .
F6A P1 F4A 173.5(7) . .
F7 P2 F8 177.7(2) . .
F7 P2 F11 91.49(16) . .
F7 P2 F12 87.79(18) . .
F8 P2 F12 90.1(2) . .
F9 P2 F7 91.6(2) . .
F9 P2 F8 87.44(18) . .
F9 P2 F11 174.5(2) . .
F9 P2 F12 88.59(18) . .
F10 P2 F7 94.08(18) . .
F10 P2 F8 88.03(18) . .
F10 P2 F9 92.21(18) . .
F10 P2 F11 92.08(18) . .
F10 P2 F12 177.9(2) . .
F11 P2 F8 89.31(16) . .
F11 P2 F12 87.01(15) . .
F7A P2 F9A 94.3(12) . .
F7A P2 F10A 94.1(9) . .
F7A P2 F11A 88.9(10) . .
F8A P2 F7A 170.3(13) . .
F8A P2 F9A 94.7(13) . .
F8A P2 F10A 88.8(10) . .
F8A P2 F11A 82.2(10) . .
F9A P2 F10A 94.8(11) . .
F9A P2 F11A 176.2(10) . .
F10A P2 F11A 82.9(9) . .
F12A P2 F7A 94.6(12) . .
F12A P2 F8A 81.9(14) . .
F12A P2 F9A 89.5(12) . .
F12A P2 F10A 170.1(11) . .
F12A P2 F11A 92.3(12) . .
N3 C46 C47 177.4(3) . .
C46 C47 H47A 109.5 . .
C46 C47 H47B 109.5 . .
C46 C47 H47C 109.5 . .
H47A C47 H47B 109.5 . .
H47A C47 H47C 109.5 . .
H47B C47 H47C 109.5 . .

loop_
_geom_bond_atom_site_label_1
_geom_bond_atom_site_label_2
_geom_bond_distance
_geom_bond_site_symmetry_2
N1 C1 1.495(3) .
N1 C2 1.335(3) .
N1 C6 1.332(3) .
N2 C19 1.340(3) .
N2 C20 1.343(3) .
N2 C22 1.500(3) .
C1 H1A 0.9900 .
C1 H1B 0.9900 .
C1 C26 1.510(3) 2_756
C2 H2 0.9500 .
C2 C3 1.372(3) .
C3 H3 0.9500 .
C3 C4 1.393(4) .
C4 C5 1.382(4) .
C4 C7 1.427(3) .
C5 H5 0.9500 .
C5 C6 1.373(3) .
C6 H6 0.9500 .
C7 C8 1.202(4) .
C8 C9 1.430(4) .
C9 C10 1.367(5) .
C9 C14 1.359(5) .
C10 H10 0.9500 .
C10 C11 1.390(4) .
C11 H11 0.9500 .
C11 C12 1.375(4) .
C12 C13 1.369(4) .
C12 C15 1.437(3) .
C13 H13 0.9500 .
C13 C14 1.392(4) .
C14 H14 0.9500 .
C15 C16 1.193(3) .
C16 C17 1.433(3) .
C17 C18 1.384(3) .
C17 C21 1.398(3) .
C18 H18 0.9500 .
C18 C19 1.366(3) .
C19 H19 0.9500 .
C20 H20 0.9500 .
C20 C21 1.359(3) .
C21 H21 0.9500 .
C22 H22A 0.9900 .
C22 H22B 0.9900 .
C22 C23 1.503(3) .
C23 C24 1.392(3) .
C23 C28 1.381(3) .
C24 H24 0.9500 .
C24 C25 1.372(3) .
C25 H25 0.9500 .
C25 C26 1.389(3) .
C26 C1 1.510(3) 2_756
C26 C27 1.383(3) .
C27 H27 0.9500 .
C27 C28 1.388(3) .
C28 H28 0.9500 .
O1 C37 1.244(8) .
C29 C30 1.28(2) .
C29 C34 1.370(14) .
C29 C35 1.289(14) .
C30 H30 0.9500 .
C30 C31 1.35(2) .
C31 H31 0.9500 .
C31 C32 1.48(3) .
C32 H32 0.9500 .
C32 C33 1.417(18) .
C33 H33 0.9500 .
C33 C34 1.397(13) .
C34 H34 0.9500 .
C35 H35 0.9500 .
C35 C36 1.362(8) .
C36 H36 0.9500 .
C36 C37 1.443(8) .
C37 C38 1.494(8) .
C38 H38 0.9500 .
C38 C39 1.339(9) .
C39 H39 0.9500 .
C39 C40 1.609(12) .
C41 H41 0.9500 .
C41 C42 1.461(19) .
C41 C40 1.355(12) .
C42 H42 0.9500 .
C42 C43 1.414(15) .
C43 H43 0.9500 .
C43 C44 1.31(2) .
C44 H44 0.9500 .
C44 C45 1.347(17) .
C45 H45 0.9500 .
C45 C40 1.385(11) .
P1 F1 1.575(8) .
P1 F2 1.576(11) .
P1 F3 1.6010(16) .
P1 F4 1.550(9) .
P1 F5 1.5878(17) .
P1 F6 1.619(11) .
P1 F1A 1.617(9) .
P1 F2A 1.532(10) .
P1 F4A 1.608(10) .
P1 F6A 1.543(10) .
P2 F7 1.581(3) .
P2 F8 1.595(3) .
P2 F9 1.573(3) .
P2 F10 1.545(2) .
P2 F11 1.590(2) .
P2 F12 1.596(3) .
P2 F7A 1.474(13) .
P2 F8A 1.437(16) .
P2 F9A 1.550(18) .
P2 F10A 1.603(12) .
P2 F11A 1.735(15) .
P2 F12A 1.408(17) .
N3 C46 1.142(3) .
C46 C47 1.442(3) .
C47 H47A 0.9800 .
C47 H47B 0.9800 .
C47 H47C 0.9800 .

loop_
_geom_torsion_atom_site_label_1
_geom_torsion_atom_site_label_2
_geom_torsion_atom_site_label_3
_geom_torsion_atom_site_label_4
_geom_torsion
_geom_torsion_site_symmetry_1
_geom_torsion_site_symmetry_4
N1 C2 C3 C4 0.1(4) . .
N2 C20 C21 C17 1.1(3) . .
N2 C22 C23 C24 84.8(2) . .
N2 C22 C23 C28 -90.1(2) . .
C1 N1 C2 C3 -172.9(2) . .
C1 N1 C6 C5 173.4(2) . .
C1 C26 C27 C28 -172.47(19) 2_756 .
C2 N1 C1 C26 90.1(2) . 2_756
C2 N1 C6 C5 -0.5(4) . .
C2 C3 C4 C5 -1.5(4) . .
C2 C3 C4 C7 177.6(2) . .
C3 C4 C5 C6 1.9(4) . .
C4 C5 C6 N1 -1.0(4) . .
C6 N1 C1 C26 -83.8(2) . 2_756
C6 N1 C2 C3 0.9(3) . .
C7 C4 C5 C6 -177.1(2) . .
C8 C9 C10 C11 179.0(3) . .
C8 C9 C14 C13 -179.1(3) . .
C9 C10 C11 C12 0.6(5) . .
C10 C9 C14 C13 0.5(5) . .
C10 C11 C12 C13 -0.7(5) . .
C10 C11 C12 C15 179.1(3) . .
C11 C12 C13 C14 0.7(5) . .
C12 C13 C14 C9 -0.6(5) . .
C14 C9 C10 C11 -0.5(5) . .
C15 C12 C13 C14 -179.1(3) . .
C16 C17 C18 C19 -175.2(2) . .
C16 C17 C21 C20 174.8(2) . .
C17 C18 C19 N2 -0.2(4) . .
C18 C17 C21 C20 -3.0(3) . .
C19 N2 C20 C21 1.3(3) . .
C19 N2 C22 C23 -86.1(2) . .
C20 N2 C19 C18 -1.8(3) . .
C20 N2 C22 C23 89.7(2) . .
C21 C17 C18 C19 2.5(3) . .
C22 N2 C19 C18 174.0(2) . .
C22 N2 C20 C21 -174.46(19) . .
C22 C23 C24 C25 -171.74(18) . .
C22 C23 C28 C27 171.63(19) . .
C23 C24 C25 C26 -0.5(3) . .
C24 C23 C28 C27 -3.4(3) . .
C24 C25 C26 C1 172.22(18) . 2_756
C24 C25 C26 C27 -2.1(3) . .
C25 C26 C27 C28 2.0(3) . .
C26 C27 C28 C23 0.8(3) . .
C28 C23 C24 C25 3.2(3) . .
O1 C37 C38 C39 -0.6(10) . .
C29 C30 C31 C32 -3(3) . .
C29 C35 C36 C37 174.8(13) . .
C30 C29 C34 C33 -1(2) . .
C30 C29 C35 C36 -180(2) . .
C30 C31 C32 C33 6(3) . .
C31 C32 C33 C34 -6(2) . .
C32 C33 C34 C29 3.8(19) . .
C34 C29 C30 C31 1(3) . .
C34 C29 C35 C36 3.9(18) . .
C35 C29 C30 C31 -175(2) . .
C35 C29 C34 C33 176.5(10) . .
C35 C36 C37 O1 -0.5(10) . .
C35 C36 C37 C38 178.5(5) . .
C36 C37 C38 C39 -179.7(5) . .
C37 C38 C39 C40 -175.2(9) . .
C38 C39 C40 C41 -4.1(14) . .
C38 C39 C40 C45 179.8(17) . .
C41 C42 C43 C44 -3(2) . .
C42 C41 C40 C39 -177.5(10) . .
C42 C41 C40 C45 0.3(17) . .
C42 C43 C44 C45 4(2) . .
C43 C44 C45 C40 -4(2) . .
C44 C45 C40 C39 176.8(15) . .
C44 C45 C40 C41 1.3(19) . .
C40 C41 C42 C43 0.3(19) . .

loop_
_smtbx_masks_void_nr
_smtbx_masks_void_average_x
_smtbx_masks_void_average_y
_smtbx_masks_void_average_z
_smtbx_masks_void_volume
_smtbx_masks_void_count_electrons
1 0.500 -0.724 0.500 511.6 187.3
